data_4024972
loop_
_publ_author_name
'Ramakrishna R. Pidaparthi'
'Christopher S. Junker'
'Mark E. Welker'
'Cynthia S. Day'
'Marcus W. Wright'

_publ_contact_author_address
; 
Department of Chemistry 
Wake Forest University
Winston-Salem, N.C. 27109
U.S.A.
;
_publ_contact_author_email welker@wfu.edu
_publ_contact_author_fax '336 758 4656'
_publ_contact_author_name 'Mark Welker'
_publ_contact_author_phone '336 758 5758'
_publ_section_title
;
Preparation of 2-Silicon-Substituted 1,3-Dienes and Their
Diels-Alder/Cross-Coupling Reactions
;
_journal_name_full 'Journal of Organic Chemistry'
_journal_page_first 8290
_journal_page_last 8297
_journal_paper_doi 10.1021/jo901919m
_journal_volume 74
_journal_year 2009
_chemical_formula_sum 'C20 H16 F N O2'
_chemical_formula_weight 321.34
_chemical_name_systematic
; 
 ? 
;
_space_group_IT_number 14
_symmetry_cell_setting monoclinic
_symmetry_space_group_name_Hall '-P 2yn'
_symmetry_space_group_name_H-M 'P 1 21/n 1'
_atom_sites_solution_hydrogens geom
_atom_sites_solution_primary direct
_atom_sites_solution_secondary difmap
_audit_creation_method SHELXTL
_cell_angle_alpha 90.00
_cell_angle_beta 99.6620(10)
_cell_angle_gamma 90.00
_cell_formula_units_Z 4
_cell_length_a 14.6494(14)
_cell_length_b 6.6182(6)
_cell_length_c 17.2122(16)
_cell_measurement_reflns_used 4453
_cell_measurement_temperature 193(2)
_cell_measurement_theta_max 26.92
_cell_measurement_theta_min 3.91
_cell_volume 1645.1(3)
_computing_cell_refinement 'Bruker SMART'
_computing_data_collection 'Bruker SMART'
_computing_data_reduction 'Bruker SAINT'
_computing_molecular_graphics 'Bruker SHELXTL'
_computing_publication_material 'Bruker SHELXTL'
_computing_structure_refinement 'Bruker SHELXTL'
_computing_structure_solution 'Bruker SHELXTL'
_diffrn_ambient_temperature 193(2)
_diffrn_measured_fraction_theta_full 0.988
_diffrn_measured_fraction_theta_max 0.988
_diffrn_measurement_device_type 'Bruker APEX CCD area detector'
_diffrn_measurement_method 'phi and omega scans'
_diffrn_radiation_monochromator graphite
_diffrn_radiation_source 'fine-focus sealed tube'
_diffrn_radiation_type MoK\a
_diffrn_radiation_wavelength 0.71073
_diffrn_reflns_av_R_equivalents 0.0286
_diffrn_reflns_av_sigmaI/netI 0.0299
_diffrn_reflns_limit_h_max 20
_diffrn_reflns_limit_h_min -20
_diffrn_reflns_limit_k_max 9
_diffrn_reflns_limit_k_min -9
_diffrn_reflns_limit_l_max 24
_diffrn_reflns_limit_l_min -24
_diffrn_reflns_number 17395
_diffrn_reflns_theta_full 30.05
_diffrn_reflns_theta_max 30.05
_diffrn_reflns_theta_min 3.90
_diffrn_standards_decay_% 0
_exptl_absorpt_coefficient_mu 0.091
_exptl_absorpt_correction_T_max 0.9947
_exptl_absorpt_correction_T_min 0.9609
_exptl_absorpt_correction_type none
_exptl_crystal_colour colorless
_exptl_crystal_density_diffrn 1.297
_exptl_crystal_density_method 'not measured'
_exptl_crystal_description plate
_exptl_crystal_F_000 672
_exptl_crystal_size_max 0.44
_exptl_crystal_size_mid 0.29
_exptl_crystal_size_min 0.06
_refine_diff_density_max 0.363
_refine_diff_density_min -0.172
_refine_diff_density_rms 0.052
_refine_ls_extinction_method none
_refine_ls_goodness_of_fit_ref 1.047
_refine_ls_hydrogen_treatment constr
_refine_ls_matrix_type full
_refine_ls_number_parameters 217
_refine_ls_number_reflns 4776
_refine_ls_number_restraints 0
_refine_ls_restrained_S_all 1.047
_refine_ls_R_factor_all 0.0775
_refine_ls_R_factor_gt 0.0587
_refine_ls_shift/su_max 0.000
_refine_ls_shift/su_mean 0.000
_refine_ls_structure_factor_coef Fsqd
_refine_ls_weighting_details 'calc w=1/[\s^2^(Fo^2^)+(0.0877P)^2^+0.2850P] where P=(Fo^2^+2Fc^2^)/3'
_refine_ls_weighting_scheme calc
_refine_ls_wR_factor_gt 0.1539
_refine_ls_wR_factor_ref 0.1690
_reflns_number_gt 3533
_reflns_number_total 4776
_reflns_threshold_expression >2sigma(I)
_cod_data_source_file jo901919m_si_001.cif
_cod_data_source_block a26n2m
_cod_depositor_comments
;
The following automatic conversions were performed:
'_symmetry_cell_setting' value 'Monoclinic' changed to 'monoclinic'
according to '/home/saulius/struct/CIF-dictionaries/cif_core.dic'
dictionary named 'cif_core.dic' version 2.4.1 from 2010-06-29.

Automatic conversion script
Id: cif_fix_enum 1527 2010-12-29 10:47:43Z saulius 
;
_cod_original_sg_symbol_H-M P2(1)/n
_cod_database_code 4024972

loop_
_symmetry_equiv_pos_as_xyz
'x, y, z'
'-x+1/2, y+1/2, -z+1/2'
'-x, -y, -z'
'x-1/2, -y-1/2, z-1/2'

loop_
_atom_site_label
_atom_site_type_symbol
_atom_site_fract_x
_atom_site_fract_y
_atom_site_fract_z
_atom_site_U_iso_or_equiv
_atom_site_adp_type
_atom_site_occupancy
_atom_site_symmetry_multiplicity
_atom_site_calc_flag
_atom_site_refinement_flags
_atom_site_disorder_assembly
_atom_site_disorder_group
F1 F -0.15060(10) 0.3730(2) 0.42663(9) 0.0948(5) Uani 1 1 d . . .
O1 O 0.01020(7) 0.33780(16) 0.19185(6) 0.0483(3) Uani 1 1 d . . .
O2 O 0.23098(8) -0.1163(2) 0.29137(7) 0.0603(3) Uani 1 1 d . . .
N1 N 0.11716(7) 0.08757(17) 0.22567(6) 0.0337(2) Uani 1 1 d . . .
C1 C 0.07047(9) 0.2621(2) 0.23932(8) 0.0356(3) Uani 1 1 d . . .
C2 C 0.18247(9) 0.0311(2) 0.29044(8) 0.0405(3) Uani 1 1 d . . .
C3 C 0.18049(9) 0.1810(2) 0.35584(8) 0.0420(3) Uani 1 1 d . . .
H3 H 0.2417 0.2512 0.3677 0.050 Uiso 1 1 calc R . .
C4 C 0.10582(10) 0.3338(2) 0.32246(8) 0.0405(3) Uani 1 1 d . . .
H4 H 0.1343 0.4707 0.3207 0.049 Uiso 1 1 calc R . .
C5 C 0.02390(11) 0.3453(2) 0.36865(10) 0.0475(4) Uani 1 1 d . . .
H5A H 0.0426 0.4235 0.4178 0.057 Uiso 1 1 calc R . .
H5B H -0.0290 0.4154 0.3364 0.057 Uiso 1 1 calc R . .
C6 C -0.00478(10) 0.1351(2) 0.38845(8) 0.0415(3) Uani 1 1 d . . .
C7 C 0.06188(10) 0.0068(3) 0.41899(8) 0.0462(3) Uani 1 1 d . . .
H7A H 0.0465 -0.1258 0.4335 0.055 Uiso 1 1 calc R . .
C8 C 0.16120(10) 0.0724(3) 0.43034(9) 0.0506(4) Uani 1 1 d . . .
H8A H 0.2021 -0.0469 0.4410 0.061 Uiso 1 1 calc R . .
H8B H 0.1744 0.1646 0.4761 0.061 Uiso 1 1 calc R . .
C9 C -0.10349(10) 0.0739(3) 0.37252(8) 0.0473(4) Uani 1 1 d . . .
C10 C -0.17355(12) 0.1950(4) 0.39036(11) 0.0650(5) Uani 1 1 d . . .
C11 C -0.26605(14) 0.1390(5) 0.37547(13) 0.0913(9) Uani 1 1 d . . .
H11 H -0.3123 0.2280 0.3881 0.110 Uiso 1 1 calc R . .
C12 C -0.28974(15) -0.0437(6) 0.34279(13) 0.0984(10) Uani 1 1 d . . .
H12 H -0.3529 -0.0837 0.3327 0.118 Uiso 1 1 calc R . .
C13 C -0.22337(18) -0.1700(5) 0.32447(13) 0.0896(8) Uani 1 1 d . . .
H13 H -0.2405 -0.2980 0.3016 0.107 Uiso 1 1 calc R . .
C14 C -0.13045(14) -0.1134(3) 0.33895(11) 0.0649(5) Uani 1 1 d . . .
H14 H -0.0849 -0.2034 0.3258 0.078 Uiso 1 1 calc R . .
C15 C 0.10578(9) -0.0170(2) 0.15164(7) 0.0349(3) Uani 1 1 d . . .
C16 C 0.13696(11) 0.0725(2) 0.08841(8) 0.0470(4) Uani 1 1 d . . .
H16 H 0.1634 0.2039 0.0930 0.056 Uiso 1 1 calc R . .
C17 C 0.12885(13) -0.0339(3) 0.01790(9) 0.0576(4) Uani 1 1 d . . .
H17 H 0.1500 0.0255 -0.0261 0.069 Uiso 1 1 calc R . .
C18 C 0.09061(12) -0.2237(3) 0.01114(9) 0.0542(4) Uani 1 1 d . . .
H18 H 0.0851 -0.2948 -0.0374 0.065 Uiso 1 1 calc R . .
C19 C 0.06024(12) -0.3110(3) 0.07483(10) 0.0518(4) Uani 1 1 d . . .
H19 H 0.0343 -0.4428 0.0702 0.062 Uiso 1 1 calc R . .
C20 C 0.06737(10) -0.2077(2) 0.14553(8) 0.0424(3) Uani 1 1 d . . .
H20 H 0.0460 -0.2675 0.1894 0.051 Uiso 1 1 calc R . .

loop_
_atom_site_aniso_label
_atom_site_aniso_U_11
_atom_site_aniso_U_22
_atom_site_aniso_U_33
_atom_site_aniso_U_23
_atom_site_aniso_U_13
_atom_site_aniso_U_12
F1 0.0764(8) 0.1156(11) 0.0969(10) -0.0328(8) 0.0276(7) 0.0265(8)
O1 0.0436(6) 0.0509(6) 0.0481(6) 0.0075(5) 0.0007(5) 0.0107(5)
O2 0.0585(7) 0.0769(8) 0.0410(6) 0.0003(5) -0.0044(5) 0.0327(6)
N1 0.0300(5) 0.0391(6) 0.0304(5) 0.0014(4) -0.0001(4) 0.0004(4)
C1 0.0306(6) 0.0377(6) 0.0384(6) 0.0044(5) 0.0055(5) -0.0028(5)
C2 0.0334(6) 0.0551(8) 0.0315(6) 0.0032(5) 0.0014(5) 0.0051(6)
C3 0.0330(6) 0.0598(9) 0.0319(6) -0.0027(6) 0.0012(5) -0.0033(6)
C4 0.0406(7) 0.0405(7) 0.0406(7) -0.0040(5) 0.0070(6) -0.0052(6)
C5 0.0499(8) 0.0465(8) 0.0477(8) -0.0084(6) 0.0129(7) 0.0030(6)
C6 0.0398(7) 0.0520(8) 0.0353(7) -0.0041(6) 0.0135(5) -0.0002(6)
C7 0.0459(8) 0.0587(9) 0.0363(7) 0.0053(6) 0.0138(6) 0.0030(7)
C8 0.0415(7) 0.0769(11) 0.0328(7) 0.0040(7) 0.0050(6) 0.0060(8)
C9 0.0410(7) 0.0683(10) 0.0342(7) 0.0011(6) 0.0114(6) -0.0027(7)
C10 0.0451(9) 0.1055(16) 0.0466(9) -0.0081(10) 0.0135(7) 0.0085(9)
C11 0.0425(9) 0.179(3) 0.0548(11) -0.0041(15) 0.0149(9) 0.0125(13)
C12 0.0503(11) 0.196(3) 0.0485(11) 0.0025(15) 0.0086(9) -0.0364(16)
C13 0.0835(16) 0.128(2) 0.0567(12) -0.0013(12) 0.0095(11) -0.0543(16)
C14 0.0628(11) 0.0798(13) 0.0530(10) -0.0010(9) 0.0127(8) -0.0228(10)
C15 0.0307(6) 0.0407(7) 0.0306(6) 0.0014(5) -0.0027(5) 0.0010(5)
C16 0.0549(8) 0.0488(8) 0.0351(7) 0.0046(6) 0.0012(6) -0.0107(7)
C17 0.0716(11) 0.0682(11) 0.0314(7) 0.0041(7) 0.0042(7) -0.0119(9)
C18 0.0594(10) 0.0654(10) 0.0339(7) -0.0084(7) -0.0038(6) -0.0049(8)
C19 0.0555(9) 0.0498(9) 0.0468(8) -0.0075(7) -0.0008(7) -0.0126(7)
C20 0.0418(7) 0.0463(8) 0.0381(7) 0.0014(6) 0.0036(6) -0.0078(6)

loop_
_atom_type_symbol
_atom_type_description
_atom_type_scat_dispersion_real
_atom_type_scat_dispersion_imag
_atom_type_scat_source
C C 0.0033 0.0016 'International Tables Vol C Tables 4.2.6.8 and 6.1.1.4'
H H 0.0000 0.0000 'International Tables Vol C Tables 4.2.6.8 and 6.1.1.4'
N N 0.0061 0.0033 'International Tables Vol C Tables 4.2.6.8 and 6.1.1.4'
O O 0.0106 0.0060 'International Tables Vol C Tables 4.2.6.8 and 6.1.1.4'
F F 0.0171 0.0103 'International Tables Vol C Tables 4.2.6.8 and 6.1.1.4'

loop_
_geom_angle_atom_site_label_1
_geom_angle_atom_site_label_2
_geom_angle_atom_site_label_3
_geom_angle
_geom_angle_site_symmetry_1
_geom_angle_site_symmetry_3
_geom_angle_publ_flag
C1 N1 C2 112.40(11) . . ?
C1 N1 C15 124.52(10) . . ?
C2 N1 C15 122.91(11) . . ?
O1 C1 N1 123.96(13) . . ?
O1 C1 C4 127.22(13) . . ?
N1 C1 C4 108.80(11) . . ?
O2 C2 N1 123.50(13) . . ?
O2 C2 C3 127.52(13) . . ?
N1 C2 C3 108.97(12) . . ?
C2 C3 C4 104.92(11) . . ?
C2 C3 C8 110.20(13) . . ?
C4 C3 C8 113.74(12) . . ?
C2 C3 H3 109.3 . . ?
C4 C3 H3 109.3 . . ?
C8 C3 H3 109.3 . . ?
C1 C4 C3 104.90(11) . . ?
C1 C4 C5 109.21(12) . . ?
C3 C4 C5 114.00(12) . . ?
C1 C4 H4 109.5 . . ?
C3 C4 H4 109.5 . . ?
C5 C4 H4 109.5 . . ?
C6 C5 C4 109.86(12) . . ?
C6 C5 H5A 109.7 . . ?
C4 C5 H5A 109.7 . . ?
C6 C5 H5B 109.7 . . ?
C4 C5 H5B 109.7 . . ?
H5A C5 H5B 108.2 . . ?
C7 C6 C9 121.73(14) . . ?
C7 C6 C5 117.58(14) . . ?
C9 C6 C5 120.68(14) . . ?
C6 C7 C8 119.82(15) . . ?
C6 C7 H7A 120.1 . . ?
C8 C7 H7A 120.1 . . ?
C7 C8 C3 109.69(12) . . ?
C7 C8 H8A 109.7 . . ?
C3 C8 H8A 109.7 . . ?
C7 C8 H8B 109.7 . . ?
C3 C8 H8B 109.7 . . ?
H8A C8 H8B 108.2 . . ?
C10 C9 C14 116.06(17) . . ?
C10 C9 C6 122.70(16) . . ?
C14 C9 C6 121.24(15) . . ?
F1 C10 C9 118.31(16) . . ?
F1 C10 C11 118.6(2) . . ?
C9 C10 C11 123.0(2) . . ?
C12 C11 C10 119.3(2) . . ?
C12 C11 H11 120.3 . . ?
C10 C11 H11 120.3 . . ?
C11 C12 C13 120.1(2) . . ?
C11 C12 H12 119.9 . . ?
C13 C12 H12 119.9 . . ?
C12 C13 C14 120.6(3) . . ?
C12 C13 H13 119.7 . . ?
C14 C13 H13 119.7 . . ?
C13 C14 C9 120.8(2) . . ?
C13 C14 H14 119.6 . . ?
C9 C14 H14 119.6 . . ?
C20 C15 C16 121.11(13) . . ?
C20 C15 N1 119.62(12) . . ?
C16 C15 N1 119.22(12) . . ?
C15 C16 C17 118.63(14) . . ?
C15 C16 H16 120.7 . . ?
C17 C16 H16 120.7 . . ?
C18 C17 C16 120.75(15) . . ?
C18 C17 H17 119.6 . . ?
C16 C17 H17 119.6 . . ?
C17 C18 C19 119.88(15) . . ?
C17 C18 H18 120.1 . . ?
C19 C18 H18 120.1 . . ?
C18 C19 C20 120.37(15) . . ?
C18 C19 H19 119.8 . . ?
C20 C19 H19 119.8 . . ?
C15 C20 C19 119.27(13) . . ?
C15 C20 H20 120.4 . . ?
C19 C20 H20 120.4 . . ?

loop_
_geom_bond_atom_site_label_1
_geom_bond_atom_site_label_2
_geom_bond_distance
_geom_bond_site_symmetry_2
_geom_bond_publ_flag
F1 C10 1.349(3) . ?
O1 C1 1.2068(16) . ?
O2 C2 1.2055(18) . ?
N1 C1 1.3822(17) . ?
N1 C2 1.3927(16) . ?
N1 C15 1.4348(16) . ?
C1 C4 1.5141(19) . ?
C2 C3 1.504(2) . ?
C3 C4 1.529(2) . ?
C3 C8 1.537(2) . ?
C3 H3 1.0000 . ?
C4 C5 1.549(2) . ?
C4 H4 1.0000 . ?
C5 C6 1.509(2) . ?
C5 H5A 0.9900 . ?
C5 H5B 0.9900 . ?
C6 C7 1.334(2) . ?
C6 C9 1.482(2) . ?
C7 C8 1.500(2) . ?
C7 H7A 0.9500 . ?
C8 H8A 0.9900 . ?
C8 H8B 0.9900 . ?
C9 C10 1.377(2) . ?
C9 C14 1.396(3) . ?
C10 C11 1.387(3) . ?
C11 C12 1.354(4) . ?
C11 H11 0.9500 . ?
C12 C13 1.359(4) . ?
C12 H12 0.9500 . ?
C13 C14 1.393(3) . ?
C13 H13 0.9500 . ?
C14 H14 0.9500 . ?
C15 C20 1.3787(19) . ?
C15 C16 1.3823(19) . ?
C16 C17 1.391(2) . ?
C16 H16 0.9500 . ?
C17 C18 1.373(3) . ?
C17 H17 0.9500 . ?
C18 C19 1.377(2) . ?
C18 H18 0.9500 . ?
C19 C20 1.385(2) . ?
C19 H19 0.9500 . ?
C20 H20 0.9500 . ?

loop_
_geom_torsion_atom_site_label_1
_geom_torsion_atom_site_label_2
_geom_torsion_atom_site_label_3
_geom_torsion_atom_site_label_4
_geom_torsion
_geom_torsion_site_symmetry_1
_geom_torsion_site_symmetry_2
_geom_torsion_site_symmetry_3
_geom_torsion_site_symmetry_4
_geom_torsion_publ_flag
C2 N1 C1 O1 -179.20(13) . . . . ?
C15 N1 C1 O1 5.4(2) . . . . ?
C2 N1 C1 C4 -0.76(15) . . . . ?
C15 N1 C1 C4 -176.20(11) . . . . ?
C1 N1 C2 O2 180.00(14) . . . . ?
C15 N1 C2 O2 -4.5(2) . . . . ?
C1 N1 C2 C3 0.37(16) . . . . ?
C15 N1 C2 C3 175.89(12) . . . . ?
O2 C2 C3 C4 -179.44(15) . . . . ?
N1 C2 C3 C4 0.17(15) . . . . ?
O2 C2 C3 C8 -56.6(2) . . . . ?
N1 C2 C3 C8 122.99(12) . . . . ?
O1 C1 C4 C3 179.20(13) . . . . ?
N1 C1 C4 C3 0.82(14) . . . . ?
O1 C1 C4 C5 56.62(18) . . . . ?
N1 C1 C4 C5 -121.75(12) . . . . ?
C2 C3 C4 C1 -0.58(14) . . . . ?
C8 C3 C4 C1 -121.08(13) . . . . ?
C2 C3 C4 C5 118.84(13) . . . . ?
C8 C3 C4 C5 -1.66(17) . . . . ?
C1 C4 C5 C6 73.54(15) . . . . ?
C3 C4 C5 C6 -43.42(17) . . . . ?
C4 C5 C6 C7 47.30(18) . . . . ?
C4 C5 C6 C9 -131.34(14) . . . . ?
C9 C6 C7 C8 176.97(13) . . . . ?
C5 C6 C7 C8 -1.7(2) . . . . ?
C6 C7 C8 C3 -45.8(2) . . . . ?
C2 C3 C8 C7 -72.57(16) . . . . ?
C4 C3 C8 C7 44.90(18) . . . . ?
C7 C6 C9 C10 136.89(17) . . . . ?
C5 C6 C9 C10 -44.5(2) . . . . ?
C7 C6 C9 C14 -42.4(2) . . . . ?
C5 C6 C9 C14 136.19(16) . . . . ?
C14 C9 C10 F1 176.64(16) . . . . ?
C6 C9 C10 F1 -2.7(3) . . . . ?
C14 C9 C10 C11 -0.9(3) . . . . ?
C6 C9 C10 C11 179.83(18) . . . . ?
F1 C10 C11 C12 -176.6(2) . . . . ?
C9 C10 C11 C12 0.8(3) . . . . ?
C10 C11 C12 C13 -0.4(4) . . . . ?
C11 C12 C13 C14 0.0(4) . . . . ?
C12 C13 C14 C9 0.0(3) . . . . ?
C10 C9 C14 C13 0.4(3) . . . . ?
C6 C9 C14 C13 179.75(17) . . . . ?
C1 N1 C15 C20 -113.92(14) . . . . ?
C2 N1 C15 C20 71.11(17) . . . . ?
C1 N1 C15 C16 68.61(17) . . . . ?
C2 N1 C15 C16 -106.36(16) . . . . ?
C20 C15 C16 C17 0.0(2) . . . . ?
N1 C15 C16 C17 177.46(13) . . . . ?
C15 C16 C17 C18 0.1(3) . . . . ?
C16 C17 C18 C19 -0.3(3) . . . . ?
C17 C18 C19 C20 0.5(3) . . . . ?
C16 C15 C20 C19 0.2(2) . . . . ?
N1 C15 C20 C19 -177.27(13) . . . . ?
C18 C19 C20 C15 -0.4(2) . . . . ?
